data_2021512
loop_
_publ_author_name
'Powers, Kyle A.'
'Geiger, David K.'

_publ_section_title
;
 Hydrogen bonding in two benzene-1,2-diaminium pyridine-2-carboxylate
 salts and a cocrystal of benzene-1,2-diamine and benzoic acid
;
_journal_coeditor_code FN3292
_journal_issue 3
_journal_name_full 'Acta Crystallographica Section C'
_journal_page_first
;
;
_journal_paper_doi 10.1107/S2053229619002262
_journal_volume 75
_journal_year 2019
_chemical_formula_iupac 'C6 H10 N2 2+, 2C6 H4 N O2 -'
_chemical_formula_moiety 'C6 H10 N2 2+, 2(C6 H4 N O2 -)'
_chemical_formula_sum 'C18 H18 N4 O4'
_chemical_formula_weight 354.36
_chemical_name_common KAP12082016
_chemical_name_systematic
;
Benzene-1,2-diaminium bis(pyridine-2-carboxylate)
;
_space_group_crystal_system monoclinic
_space_group_IT_number 15
_space_group_name_Hall '-C 2yc'
_space_group_name_H-M_alt 'C 1 2/c 1'
_symmetry_space_group_name_Hall '-C 2yc'
_symmetry_space_group_name_H-M 'C 1 2/c 1'
_atom_sites_solution_hydrogens mixed
_cell_angle_alpha 90
_cell_angle_beta 125.362(7)
_cell_angle_gamma 90
_cell_formula_units_Z 4
_cell_length_a 21.467(5)
_cell_length_b 7.675(2)
_cell_length_c 12.837(3)
_cell_measurement_reflns_used 2197
_cell_measurement_temperature 200.(2)
_cell_measurement_theta_max 23.0495
_cell_measurement_theta_min 2.3234
_cell_volume 1724.8(7)
_computing_cell_refinement
;
APEX2 (Bruker, 2015)
;
_computing_data_collection
;
APEX2 (Bruker, 2015)
;
_computing_data_reduction
;
SAINT (Bruker, 2015)
;
_computing_molecular_graphics
;
PLATON (Spek, 2009) and Mercury (Macrae <i>et al.</i>, 2008)
;
_computing_publication_material
;
publCIF (Westrip, 2010)
;
_computing_structure_refinement
;
SHELXL2014 (Sheldrick, 2015)
;
_computing_structure_solution
;
SHELXS97 (Sheldrick, 2008)
;
_diffrn_ambient_temperature 200.(2)
_diffrn_detector_area_resol_mean 8.3330
_diffrn_measured_fraction_theta_full 0.997
_diffrn_measured_fraction_theta_max 0.997
_diffrn_measurement_device_type 'Bruker SMART X2S benchtop'
_diffrn_measurement_method \w
_diffrn_radiation_monochromator 'doubly curved silicon crystal'
_diffrn_radiation_type MoKa
_diffrn_radiation_wavelength 0.71073
_diffrn_reflns_av_R_equivalents 0.0634
_diffrn_reflns_av_unetI/netI 0.0546
_diffrn_reflns_limit_h_max 25
_diffrn_reflns_limit_h_min -25
_diffrn_reflns_limit_k_max 6
_diffrn_reflns_limit_k_min -9
_diffrn_reflns_limit_l_max 14
_diffrn_reflns_limit_l_min -15
_diffrn_reflns_number 8287
_diffrn_reflns_theta_full 25.35
_diffrn_reflns_theta_max 25.35
_diffrn_reflns_theta_min 2.33
_diffrn_source 'XOS X-beam microfocus source'
_exptl_absorpt_coefficient_mu 0.099
_exptl_absorpt_correction_T_max 0.98
_exptl_absorpt_correction_T_min 0.61
_exptl_absorpt_correction_type multi-scan
_exptl_absorpt_process_details
;
(SADABS; Bruker, 2015)
;
_exptl_crystal_colour 'clear brown'
_exptl_crystal_density_diffrn 1.365
_exptl_crystal_density_method 'not measured'
_exptl_crystal_description prism
_exptl_crystal_F_000 744
_exptl_crystal_size_max 0.500
_exptl_crystal_size_mid 0.300
_exptl_crystal_size_min 0.250
_refine_diff_density_max 0.198
_refine_diff_density_min -0.257
_refine_ls_extinction_method none
_refine_ls_goodness_of_fit_ref 1.042
_refine_ls_hydrogen_treatment mixed
_refine_ls_matrix_type full
_refine_ls_number_parameters 130
_refine_ls_number_reflns 1573
_refine_ls_number_restraints 3
_refine_ls_restrained_S_all 1.046
_refine_ls_R_factor_all 0.0649
_refine_ls_R_factor_gt 0.0466
_refine_ls_shift/su_max 0.000
_refine_ls_shift/su_mean 0.000
_refine_ls_structure_factor_coef Fsqd
_refine_ls_weighting_details 'w=1/[\s^2^(Fo^2^)+(0.0685P)^2^+0.2917P] where P=(Fo^2^+2Fc^2^)/3'
_refine_ls_weighting_scheme calc
_refine_ls_wR_factor_gt 0.1226
_refine_ls_wR_factor_ref 0.1377
_reflns_number_gt 1161
_reflns_number_total 1573
_reflns_threshold_expression 'I > 2\s(I)'
_cod_data_source_file fn3292sup1.cif
_cod_data_source_block 1
_cod_depositor_comments
;

2019-10-09
Z value and formula fixed to values more according to usual
chemical conventions.                 miguel
;
_cod_original_formula_sum 'C9 H9 N2 O2'
_cod_original_formula_weight 177.18
_cod_original_formula_moiety '0.5(C6 H10 N2 2+), C6 H4 N O2 -'
_cod_original_formula_iupac '0.5C6 H10 N2 2+, C6 H4 N O2 -'
_cod_original_formula_units_Z 8
_cod_database_code 2021512

loop_
_space_group_symop_operation_xyz
'x, y, z'
'-x, y, -z+1/2'
'x+1/2, y+1/2, z'
'-x+1/2, y+1/2, -z+1/2'
'-x, -y, -z'
'x, -y, z-1/2'
'-x+1/2, -y+1/2, -z'
'x+1/2, -y+1/2, z-1/2'

loop_
_atom_site_type_symbol
_atom_site_label
_atom_site_fract_x
_atom_site_fract_y
_atom_site_fract_z
_atom_site_U_iso_or_equiv
_atom_site_adp_type
_atom_site_calc_flag
_atom_site_occupancy
N N1 0.45266(9) 0.5387(2) 0.61312(15) 0.0373(4) Uani d 1
H H1A 0.4185(11) 0.559(3) 0.5265(15) 0.058(6) Uiso d 1
H H1B 0.4267(11) 0.464(2) 0.6356(19) 0.058(6) Uiso d 1
H H1C 0.4938(12) 0.470(3) 0.624(2) 0.082(7) Uiso d 1
C C1 0.47781(9) 0.7015(2) 0.68382(16) 0.0348(4) Uani d 1
C C2 0.45715(11) 0.8578(2) 0.6183(2) 0.0494(5) Uani d 1
H H2 0.4278 0.8585 0.5277 0.059 Uiso calc 1
C C3 0.47923(14) 1.0128(3) 0.6850(2) 0.0671(6) Uani d 1
H H3 0.4654 1.1202 0.6401 0.081 Uiso calc 1
O O1 0.57010(7) 0.38679(19) 0.63284(13) 0.0546(4) Uani d 1
O O2 0.64209(8) 0.36981(19) 0.84518(13) 0.0583(5) Uani d 1
C C4 0.63292(11) 0.3725(2) 0.73992(18) 0.0416(5) Uani d 1
N N2 0.69229(9) 0.3856(2) 0.62789(14) 0.0456(4) Uani d 1
C C5 0.70385(10) 0.3601(2) 0.74123(16) 0.0370(4) Uani d 1
C C6 0.77514(11) 0.3280(3) 0.85123(18) 0.0501(5) Uani d 1
H H6 0.7817 0.31 0.9303 0.06 Uiso calc 1
C C7 0.83688(11) 0.3225(3) 0.8442(2) 0.0614(6) Uani d 1
H H7 0.8866 0.2985 0.9183 0.074 Uiso calc 1
C C8 0.82608(12) 0.3519(3) 0.7301(2) 0.0601(6) Uani d 1
H H8 0.8681 0.3509 0.7239 0.072 Uiso calc 1
C C9 0.75375(12) 0.3828(3) 0.6250(2) 0.0560(6) Uani d 1
H H9 0.7466 0.4034 0.5458 0.067 Uiso calc 1

loop_
_atom_site_aniso_label
_atom_site_aniso_U_11
_atom_site_aniso_U_22
_atom_site_aniso_U_33
_atom_site_aniso_U_12
_atom_site_aniso_U_13
_atom_site_aniso_U_23
N1 0.0343(8) 0.0485(9) 0.0300(9) 0.0001(6) 0.0191(7) -0.0001(7)
C1 0.0282(8) 0.0462(10) 0.0342(9) -0.0011(7) 0.0204(7) -0.0006(7)
C2 0.0485(11) 0.0541(12) 0.0388(12) 0.0013(9) 0.0212(10) 0.0054(9)
C3 0.0789(15) 0.0464(12) 0.0541(13) 0.0022(11) 0.0259(12) 0.0083(10)
O1 0.0353(7) 0.0875(11) 0.0418(9) 0.0081(6) 0.0228(7) -0.0003(7)
O2 0.0554(9) 0.0876(11) 0.0445(9) 0.0184(7) 0.0362(8) 0.0113(7)
C4 0.0426(11) 0.0479(10) 0.0395(12) 0.0071(8) 0.0268(10) 0.0030(8)
N2 0.0367(8) 0.0653(11) 0.0371(10) 0.0045(7) 0.0227(8) 0.0015(7)
C5 0.0363(10) 0.0433(10) 0.0326(11) 0.0045(7) 0.0206(9) -0.0001(7)
C6 0.0428(11) 0.0667(13) 0.0366(11) 0.0098(9) 0.0204(9) 0.0009(9)
C7 0.0350(11) 0.0840(16) 0.0522(14) 0.0127(10) 0.0178(10) -0.0041(11)
C8 0.0404(11) 0.0846(16) 0.0636(15) 0.0054(10) 0.0349(11) -0.0058(11)
C9 0.0497(12) 0.0811(15) 0.0500(13) 0.0058(10) 0.0361(11) 0.0015(11)

loop_
_atom_type_symbol
_atom_type_description
_atom_type_scat_dispersion_real
_atom_type_scat_dispersion_imag
_atom_type_scat_source
C C 0.0033 0.0016 'International Tables Vol C Tables 4.2.6.8 and 6.1.1.4'
H H 0.0000 0.0000 'International Tables Vol C Tables 4.2.6.8 and 6.1.1.4'
N N 0.0061 0.0033 'International Tables Vol C Tables 4.2.6.8 and 6.1.1.4'
O O 0.0106 0.0060 'International Tables Vol C Tables 4.2.6.8 and 6.1.1.4'

loop_
_geom_angle_atom_site_label_1
_geom_angle_atom_site_label_2
_geom_angle_atom_site_label_3
_geom_angle_site_symmetry_1
_geom_angle_site_symmetry_3
_geom_angle
C1 N1 H1A . . 111.0(14)
C1 N1 H1B . . 113.7(12)
H1A N1 H1B . . 105.6(18)
C1 N1 H1C . . 113.7(15)
H1A N1 H1C . . 106.5(18)
H1B N1 H1C . . 105.9(19)
C2 C1 C1 . 2_656 119.77(11)
C2 C1 N1 . . 119.62(16)
C1 C1 N1 2_656 . 120.61(9)
C3 C2 C1 . . 119.8(2)
C3 C2 H2 . . 120.1
C1 C2 H2 . . 120.1
C3 C3 C2 2_656 . 120.42(12)
C3 C3 H3 2_656 . 119.8
C2 C3 H3 . . 119.8
O2 C4 O1 . . 125.73(16)
O2 C4 C5 . . 117.31(17)
O1 C4 C5 . . 116.96(15)
C9 N2 C5 . . 117.39(17)
N2 C5 C6 . . 122.46(16)
N2 C5 C4 . . 115.13(16)
C6 C5 C4 . . 122.40(16)
C5 C6 C7 . . 118.53(18)
C5 C6 H6 . . 120.7
C7 C6 H6 . . 120.7
C8 C7 C6 . . 119.54(19)
C8 C7 H7 . . 120.2
C6 C7 H7 . . 120.2
C7 C8 C9 . . 118.68(18)
C7 C8 H8 . . 120.7
C9 C8 H8 . . 120.7
N2 C9 C8 . . 123.38(19)
N2 C9 H9 . . 118.3
C8 C9 H9 . . 118.3

loop_
_geom_bond_atom_site_label_1
_geom_bond_atom_site_label_2
_geom_bond_site_symmetry_2
_geom_bond_distance
N1 C1 . 1.453(2)
N1 H1A . 0.925(16)
N1 H1B . 0.955(15)
N1 H1C . 0.969(16)
C1 C2 . 1.382(2)
C1 C1 2_656 1.386(3)
C2 C3 . 1.380(3)
C2 H2 . 0.95
C3 C3 2_656 1.362(5)
C3 H3 . 0.95
O1 C4 . 1.255(2)
O2 C4 . 1.248(2)
C4 C5 . 1.516(2)
N2 C9 . 1.341(2)
N2 C5 . 1.341(2)
C5 C6 . 1.377(3)
C6 C7 . 1.381(3)
C6 H6 . 0.95
C7 C8 . 1.362(3)
C7 H7 . 0.95
C8 C9 . 1.365(3)
C8 H8 . 0.95
C9 H9 . 0.95

loop_
_geom_hbond_atom_site_label_D
_geom_hbond_atom_site_label_H
_geom_hbond_atom_site_label_A
_geom_hbond_site_symmetry_A
_geom_hbond_distance_DH
_geom_hbond_distance_HA
_geom_hbond_distance_DA
_geom_hbond_angle_DHA
_geom_hbond_publ_flag
N1 H1A O1 5_666 0.925(16) 2.235(17) 2.958(2) 134.5(16) y
N1 H1A N2 5_666 0.925(16) 2.076(18) 2.907(2) 148.8(17) y
N1 H1B O2 2_656 0.955(15) 1.783(16) 2.7137(19) 163.7(18) y
N1 H1C O1 . 0.969(16) 1.697(17) 2.6533(19) 168.(2) y
C8 H8 <i>Cg</i>(bdaH~2~^2+^) 3_545 0.95 2.65 3.592(3) 170 y

loop_
_geom_torsion_atom_site_label_1
_geom_torsion_atom_site_label_2
_geom_torsion_atom_site_label_3
_geom_torsion_atom_site_label_4
_geom_torsion_site_symmetry_1
_geom_torsion_site_symmetry_4
_geom_torsion
C1 C1 C2 C3 2_656 . -1.6(3)
N1 C1 C2 C3 . . 178.30(17)
C1 C2 C3 C3 . 2_656 -0.5(4)
C9 N2 C5 C6 . . -1.5(3)
C9 N2 C5 C4 . . 177.41(16)
O2 C4 C5 N2 . . -171.91(16)
O1 C4 C5 N2 . . 7.2(2)
O2 C4 C5 C6 . . 7.0(3)
O1 C4 C5 C6 . . -173.88(18)
N2 C5 C6 C7 . . 0.2(3)
C4 C5 C6 C7 . . -178.61(18)
C5 C6 C7 C8 . . 1.2(3)
C6 C7 C8 C9 . . -1.2(3)
C5 N2 C9 C8 . . 1.5(3)
C7 C8 C9 N2 . . -0.1(4)

_cod_database_fobs_code 2021512
